data_9016468
loop_
_publ_author_name
'Heritsch, H.'

_publ_section_title
;
 Die Struktur des Libethenites Cu2 (O H) (P O4)
 _cod_database_code 1010980
;
_journal_name_full 'Zeitschrift fur Kristallographie'
_journal_page_first 1
_journal_page_last 12
_journal_volume 102
_journal_year 1940
_chemical_formula_sum 'Cu2 O5 P'
_chemical_name_mineral Libethenite
_space_group_IT_number 58
_symmetry_space_group_name_Hall '-P 2 2n'
_symmetry_space_group_name_H-M 'P n n m'
_cell_angle_alpha 90
_cell_angle_beta 90
_cell_angle_gamma 90
_cell_length_a 8.43
_cell_length_b 8.08
_cell_length_c 5.9
_cell_formula_units_Z 4
_cell_volume 401.875
_database_code_amcsd 0017896
_exptl_crystal_density_diffrn 3.935
_cod_duplicate_entry 1010980
_cod_original_formula_sum 'O5 P Cu2'
_cod_database_code 9016468

loop_
_space_group_symop_operation_xyz
x,y,z
1/2+x,1/2-y,1/2+z
1/2-x,1/2+y,1/2-z
1/2-x,1/2+y,1/2+z
1/2+x,1/2-y,1/2-z
x,y,-z
-x,-y,z
-x,-y,-z

loop_
_atom_site_label
_atom_site_fract_x
_atom_site_fract_y
_atom_site_fract_z
O1 0.11600 -0.13900 0.00000
O2 0.07800 -0.15800 0.50000
O3 0.12500 0.38000 0.00000
O4 0.23600 0.13900 0.25000
P1 0.24400 0.25200 0.00000
Cu1 0.00000 0.00000 0.25000
Cu2 -0.12200 0.36700 0.00000

loop_
_cod_related_entry_id
_cod_related_entry_database
_cod_related_entry_code
1 AMCSD 0017896
